data_7702900
loop_
_publ_author_name
'Champion, Martin J. D.'
'Farina, Paolo'
'Levason, William'
'Reid, Gillian'

_publ_section_title
;
 Trivalent scandium, yttrium and lanthanide complexes with thia-oxa and
 selena-oxa macrocycles and crown ether coordination.
;
_journal_issue 36
_journal_name_full 'Dalton transactions (Cambridge, England : 2003)'
_journal_page_first 13179
_journal_page_last 13189
_journal_paper_doi 10.1039/c3dt51405f
_journal_volume 42
_journal_year 2013
_chemical_absolute_configuration ad
_chemical_formula_moiety 'C12 H24 Cl2 O4 S2 Sc 1+, Cl4 Fe 1-'
_chemical_formula_sum 'C12 H24 Cl6 Fe O4 S2 Sc'
_chemical_formula_weight 609.94
_chemical_name_systematic
; 
 Dichloro(1,4,10,13-tetraoxa-7,16-dithiacyclooctadecane)scandium(III)
 tetrachloroferrate 
;
_space_group_IT_number 39
_space_group_name_Hall 'A 2 -2b'
_space_group_name_H-M_alt 'A e m 2'
_symmetry_cell_setting orthorhombic
_symmetry_space_group_name_H-M 'A e m 2'
_atom_sites_solution_hydrogens geom
_atom_sites_solution_primary direct
_atom_sites_solution_secondary difmap
_audit_creation_date 2013-03-24
_audit_creation_method 'SHELXL-97 + hand edit'
_cell_angle_alpha 90.00
_cell_angle_beta 90.00
_cell_angle_gamma 90.00
_cell_formula_units_Z 20
_cell_length_a 16.150(4)
_cell_length_b 64.370(8)
_cell_length_c 11.3327(12)
_cell_measurement_reflns_used 52999
_cell_measurement_temperature 100(2)
_cell_measurement_theta_max 27.5
_cell_measurement_theta_min 3.1
_cell_volume 11781(3)
_computing_cell_refinement 'CrystalClear-SM Expert 2.0 r7 (Rigaku, 2011)'
_computing_data_collection 'CrystalClear-SM Expert 2.0 r7 (Rigaku, 2011)'
_computing_data_reduction 'CrystalClear-SM Expert 2.0 r7 (Rigaku, 2011)'
_computing_molecular_graphics 'ORTEP-III (Farrugia, 1997)'
_computing_structure_refinement 'SHELXL-97 (Sheldrick, 2008)'
_computing_structure_solution 'SHELXS-97 (Sheldrick, 1997)'
_diffrn_ambient_temperature 100(2)
_diffrn_detector 'CCD plate'
_diffrn_detector_type 'Rigaku HG Saturn724+ (2x2 bin mode)'
_diffrn_measured_fraction_theta_full 0.996
_diffrn_measured_fraction_theta_max 0.996
_diffrn_measurement_device 'Four-circle \k diffractometer'
_diffrn_measurement_device_type 'Rigaku AFC12 '
_diffrn_measurement_method 'Profile data from \w-scans'
_diffrn_radiation_collimation 'Confocal mirrors, VHF VariMax '
_diffrn_radiation_type MoK\a
_diffrn_radiation_wavelength 0.71073
_diffrn_reflns_av_R_equivalents 0.0841
_diffrn_reflns_av_unetI/netI 0.0840
_diffrn_reflns_limit_h_max 20
_diffrn_reflns_limit_h_min -20
_diffrn_reflns_limit_k_max 83
_diffrn_reflns_limit_k_min -82
_diffrn_reflns_limit_l_max 14
_diffrn_reflns_limit_l_min -14
_diffrn_reflns_number 69707
_diffrn_reflns_theta_full 27.48
_diffrn_reflns_theta_max 27.48
_diffrn_reflns_theta_min 3.11
_diffrn_source 'Rotating anode X-ray tube'
_diffrn_source_type 'Rigaku FR-E+ Superbright'
_diffrn_standards_number 0
_exptl_absorpt_coefficient_mu 1.777
_exptl_absorpt_correction_T_max 1.000
_exptl_absorpt_correction_T_min 0.737
_exptl_absorpt_correction_type multi-scan
_exptl_absorpt_process_details
;Jacobson, R.A. (1998). REQAB. Private communication to the 
 Rigaku Corporation, Tokyo, Japan. 
;
_exptl_crystal_colour yellow
_exptl_crystal_density_diffrn 1.719
_exptl_crystal_density_method 'not measured'
_exptl_crystal_description prism
_exptl_crystal_F_000 6180
_exptl_crystal_size_max 0.05
_exptl_crystal_size_mid 0.03
_exptl_crystal_size_min 0.02
_refine_diff_density_max 7.671
_refine_diff_density_min -2.707
_refine_diff_density_rms 0.228
_refine_ls_abs_structure_details 'Flack H D (1983), Acta Cryst. A39, 876-881'
_refine_ls_abs_structure_Flack 0.32(4)
_refine_ls_extinction_method none
_refine_ls_goodness_of_fit_ref 1.046
_refine_ls_hydrogen_treatment constr
_refine_ls_matrix_type full
_refine_ls_number_parameters 428
_refine_ls_number_reflns 13386
_refine_ls_number_restraints 10
_refine_ls_restrained_S_all 1.051
_refine_ls_R_factor_all 0.1288
_refine_ls_R_factor_gt 0.0963
_refine_ls_shift/su_max 0.025
_refine_ls_shift/su_mean 0.001
_refine_ls_structure_factor_coef Fsqd
_refine_ls_weighting_details 'w=1/[\s^2^(Fo^2^)+(0.1089P)^2^+325.1889P] where P=(Fo^2^+2Fc^2^)/3'
_refine_ls_weighting_scheme calc
_refine_ls_wR_factor_gt 0.2292
_refine_ls_wR_factor_ref 0.2517
_reflns_number_gt 9924
_reflns_number_total 13386
_reflns_threshold_expression I>2\s(I)
_cod_data_source_file c3dt51405f.txt
_cod_data_source_block 13paf137r
_cod_original_cell_volume 11781(4)
_cod_original_sg_symbol_Hall 'A 2 -2c'
_cod_original_sg_symbol_H-M 'A b m 2'
_cod_database_code 7702900

loop_
_symmetry_equiv_pos_as_xyz
'x, y, z'
'-x, -y, z'
'x, -y+1/2, z'
'-x, y+1/2, z'
'x, y+1/2, z+1/2'
'-x, -y+1/2, z+1/2'
'x, -y+1, z+1/2'
'-x, y+1, z+1/2'

loop_
_atom_site_label
_atom_site_type_symbol
_atom_site_fract_x
_atom_site_fract_y
_atom_site_fract_z
_atom_site_U_iso_or_equiv
_atom_site_adp_type
_atom_site_occupancy
_atom_site_symmetry_multiplicity
_atom_site_calc_flag
_atom_site_refinement_flags
Fe1 Fe 0.37119(10) 0.05815(3) 0.62067(15) 0.0245(4) Uani 1 1 d .
Fe2 Fe 0.87134(11) 0.15177(3) 0.96302(15) 0.0236(4) Uani 1 1 d .
Fe3 Fe 0.38615(16) 0.2500 0.6032(2) 0.0358(7) Uani 1 2 d S
Sc1 Sc 0.16183(12) 0.04748(3) 0.16442(16) 0.0129(4) Uani 1 1 d .
Sc2 Sc 0.34044(13) 0.14903(3) 0.92578(18) 0.0158(4) Uani 1 1 d .
Sc3 Sc 0.15244(17) 0.2500 0.1486(2) 0.0140(5) Uani 1 2 d S
Cl1 Cl 0.14297(17) 0.06726(4) -0.0154(2) 0.0222(5) Uani 1 1 d .
Cl2 Cl 0.12240(17) 0.01317(4) 0.0857(2) 0.0212(5) Uani 1 1 d .
Cl3 Cl 0.35421(17) 0.17138(5) 1.0995(2) 0.0292(7) Uani 1 1 d .
Cl4 Cl 0.37249(16) 0.11607(4) 1.0220(2) 0.0226(5) Uani 1 1 d .
Cl5 Cl 0.1310(3) 0.22204(7) 0.0073(4) 0.0600(11) Uiso 1 1 d .
Cl6 Cl 0.3589(3) 0.08519(6) 0.5041(3) 0.0543(11) Uani 1 1 d .
Cl7 Cl 0.2487(2) 0.04933(7) 0.6896(3) 0.0455(9) Uani 1 1 d .
Cl8 Cl 0.42525(19) 0.03277(5) 0.5161(3) 0.0338(7) Uani 1 1 d .
Cl9 Cl 0.4491(2) 0.06531(6) 0.7720(3) 0.0353(7) Uani 1 1 d .
Cl10 Cl 0.9521(2) 0.15832(8) 0.8128(3) 0.0497(11) Uani 1 1 d .
Cl11 Cl 0.9251(2) 0.12695(6) 1.0708(3) 0.0456(9) Uani 1 1 d .
Cl12 Cl 0.74955(18) 0.14264(6) 0.8968(3) 0.0339(7) Uani 1 1 d .
Cl13 Cl 0.8553(4) 0.17980(6) 1.0724(3) 0.0694(16) Uani 1 1 d .
Cl14 Cl 0.4210(5) 0.22287(6) 0.5040(4) 0.105(3) Uani 1 1 d .
Cl15 Cl 0.4506(3) 0.2500 0.7729(4) 0.0375(11) Uani 1 2 d S
Cl16 Cl 0.2549(4) 0.23895(10) 0.6289(7) 0.0384(16) Uani 0.50 1 d P
S1 S 0.30004(17) 0.03803(4) 0.0328(2) 0.0220(6) Uani 1 1 d .
S2 S -0.00689(16) 0.04768(4) 0.1451(3) 0.0194(5) Uani 1 1 d .
S3 S 0.50988(16) 0.14762(4) 0.9511(3) 0.0206(6) Uani 1 1 d .
S4 S 0.19876(16) 0.14191(5) 1.0539(2) 0.0205(5) Uani 1 1 d .
S5 S -0.0188(4) 0.2500 0.1077(7) 0.0600(16) Uiso 1 2 d SD
S6 S 0.3027(14) 0.2500 0.042(2) 0.226(10) Uiso 1 2 d SD
O1 O 0.2609(5) 0.06933(11) 0.2275(7) 0.0193(16) Uani 1 1 d .
O2 O 0.1045(5) 0.07962(12) 0.2431(7) 0.0224(17) Uani 1 1 d .
O3 O 0.1045(4) 0.03962(11) 0.3403(7) 0.0168(15) Uani 1 1 d .
O4 O 0.2551(5) 0.02614(11) 0.2744(6) 0.0187(15) Uani 1 1 d .
O5 O 0.4005(5) 0.17900(12) 0.8361(7) 0.0222(17) Uani 1 1 d .
O6 O 0.2433(4) 0.17106(10) 0.8500(7) 0.0140(15) Uani 1 1 d .
O7 O 0.2442(4) 0.12752(12) 0.8202(7) 0.0185(16) Uani 1 1 d .
O8 O 0.4001(5) 0.13808(11) 0.7560(6) 0.0177(15) Uani 1 1 d .
O9 O 0.0885(8) 0.2289(2) 0.2798(12) 0.062(3) Uiso 1 1 d D
O10 O 0.2353(11) 0.2311(3) 0.2659(16) 0.099(5) Uiso 1 1 d D
C1 C 0.3574(7) 0.06142(17) 0.0688(10) 0.023(2) Uiso 1 1 d .
H1A H 0.4168 0.0594 0.0503 0.027 Uiso 1 1 calc R
H1B H 0.3366 0.0732 0.0207 0.027 Uiso 1 1 calc R
C2 C 0.3473(8) 0.06639(19) 0.1991(11) 0.027(3) Uiso 1 1 d .
H2A H 0.3701 0.0549 0.2470 0.032 Uiso 1 1 calc R
H2B H 0.3786 0.0792 0.2184 0.032 Uiso 1 1 calc R
C3 C 0.2393(7) 0.09160(18) 0.2385(10) 0.023(2) Uiso 1 1 d .
H3A H 0.2840 0.0992 0.2797 0.028 Uiso 1 1 calc R
H3B H 0.2315 0.0979 0.1594 0.028 Uiso 1 1 calc R
C4 C 0.1617(8) 0.0927(2) 0.3068(11) 0.029(3) Uiso 1 1 d .
H4A H 0.1701 0.0875 0.3881 0.035 Uiso 1 1 calc R
H4B H 0.1410 0.1072 0.3109 0.035 Uiso 1 1 calc R
C5 C 0.0209(8) 0.0819(2) 0.2804(12) 0.030(3) Uiso 1 1 d .
H5A H 0.0085 0.0967 0.2951 0.036 Uiso 1 1 calc R
H5B H 0.0120 0.0741 0.3548 0.036 Uiso 1 1 calc R
C6 C -0.0340(7) 0.07374(18) 0.1879(11) 0.025(2) Uiso 1 1 d .
H6A H -0.0310 0.0829 0.1180 0.030 Uiso 1 1 calc R
H6B H -0.0919 0.0739 0.2169 0.030 Uiso 1 1 calc R
C7 C -0.0374(7) 0.03344(19) 0.2771(11) 0.025(2) Uiso 1 1 d .
H7A H -0.0686 0.0428 0.3299 0.030 Uiso 1 1 calc R
H7B H -0.0747 0.0219 0.2542 0.030 Uiso 1 1 calc R
C8 C 0.0365(6) 0.02457(16) 0.3439(9) 0.016(2) Uiso 1 1 d .
H8A H 0.0208 0.0217 0.4268 0.019 Uiso 1 1 calc R
H8B H 0.0543 0.0113 0.3073 0.019 Uiso 1 1 calc R
C9 C 0.1657(7) 0.03530(17) 0.4282(10) 0.021(2) Uiso 1 1 d .
H9A H 0.1383 0.0307 0.5018 0.025 Uiso 1 1 calc R
H9B H 0.1974 0.0481 0.4459 0.025 Uiso 1 1 calc R
C10 C 0.2243(7) 0.01847(17) 0.3846(10) 0.019(2) Uiso 1 1 d .
H10A H 0.2702 0.0163 0.4413 0.023 Uiso 1 1 calc R
H10B H 0.1946 0.0052 0.3735 0.023 Uiso 1 1 calc R
C11 C 0.3050(8) 0.01001(19) 0.2179(11) 0.026(2) Uiso 1 1 d .
H11A H 0.2682 -0.0008 0.1843 0.031 Uiso 1 1 calc R
H11B H 0.3413 0.0033 0.2772 0.031 Uiso 1 1 calc R
C12 C 0.3570(7) 0.01943(17) 0.1213(10) 0.024(2) Uiso 1 1 d .
H12A H 0.3778 0.0082 0.0695 0.028 Uiso 1 1 calc R
H12B H 0.4054 0.0264 0.1571 0.028 Uiso 1 1 calc R
C13 C 0.5413(7) 0.17327(18) 0.8954(11) 0.025(2) Uiso 1 1 d .
H13A H 0.5403 0.1835 0.9608 0.030 Uiso 1 1 calc R
H13B H 0.5986 0.1725 0.8648 0.030 Uiso 1 1 calc R
C14 C 0.4842(8) 0.18032(19) 0.7990(11) 0.027(3) Uiso 1 1 d .
H14A H 0.4974 0.1949 0.7773 0.033 Uiso 1 1 calc R
H14B H 0.4925 0.1715 0.7282 0.033 Uiso 1 1 calc R
C15 C 0.3466(8) 0.1922(2) 0.7742(11) 0.028(3) Uiso 1 1 d .
H15A H 0.3424 0.1876 0.6911 0.034 Uiso 1 1 calc R
H15B H 0.3687 0.2066 0.7749 0.034 Uiso 1 1 calc R
C16 C 0.2651(10) 0.1919(2) 0.8283(15) 0.045(4) Uiso 1 1 d .
H16A H 0.2659 0.1998 0.9033 0.054 Uiso 1 1 calc R
H16B H 0.2241 0.1985 0.7750 0.054 Uiso 1 1 calc R
C17 C 0.1543(6) 0.16901(16) 0.8773(9) 0.017(2) Uiso 1 1 d .
H17A H 0.1304 0.1574 0.8313 0.021 Uiso 1 1 calc R
H17B H 0.1250 0.1819 0.8548 0.021 Uiso 1 1 calc R
C18 C 0.1428(7) 0.16499(17) 1.0075(10) 0.021(2) Uiso 1 1 d .
H18A H 0.0831 0.1632 1.0246 0.025 Uiso 1 1 calc R
H18B H 0.1628 0.1771 1.0529 0.025 Uiso 1 1 calc R
C19 C 0.1408(7) 0.12262(18) 0.9702(11) 0.026(2) Uiso 1 1 d .
H19A H 0.1188 0.1119 1.0246 0.031 Uiso 1 1 calc R
H19B H 0.0934 0.1294 0.9305 0.031 Uiso 1 1 calc R
C20 C 0.1960(7) 0.11235(18) 0.8784(10) 0.023(2) Uiso 1 1 d .
H20A H 0.2328 0.1021 0.9172 0.028 Uiso 1 1 calc R
H20B H 0.1614 0.1049 0.8201 0.028 Uiso 1 1 calc R
C21 C 0.2791(7) 0.11857(18) 0.7148(10) 0.023(2) Uiso 1 1 d .
H21A H 0.2349 0.1157 0.6564 0.027 Uiso 1 1 calc R
H21B H 0.3074 0.1053 0.7336 0.027 Uiso 1 1 calc R
C22 C 0.3394(7) 0.13393(18) 0.6666(10) 0.024(2) Uiso 1 1 d .
H22A H 0.3665 0.1282 0.5952 0.029 Uiso 1 1 calc R
H22B H 0.3104 0.1469 0.6446 0.029 Uiso 1 1 calc R
C23 C 0.4637(7) 0.12229(19) 0.7631(11) 0.028(3) Uiso 1 1 d .
H23A H 0.4792 0.1176 0.6828 0.033 Uiso 1 1 calc R
H23B H 0.4428 0.1101 0.8075 0.033 Uiso 1 1 calc R
C24 C 0.5389(7) 0.13136(18) 0.8252(10) 0.022(2) Uiso 1 1 d .
H24A H 0.5711 0.1398 0.7683 0.026 Uiso 1 1 calc R
H24B H 0.5748 0.1199 0.8529 0.026 Uiso 1 1 calc R
C25 C -0.0379(19) 0.2258(4) 0.197(2) 0.131(11) Uiso 1 1 d D
C26 C 0.0080(12) 0.2232(4) 0.304(2) 0.088(7) Uiso 1 1 d D
C27 C 0.1241(18) 0.2139(4) 0.357(3) 0.130(11) Uiso 1 1 d D
C28 C 0.1923(15) 0.2286(4) 0.384(2) 0.097(8) Uiso 1 1 d D
C29 C 0.2793(15) 0.2149(3) 0.217(2) 0.102(8) Uiso 1 1 d D
C30 C 0.3428(13) 0.2267(3) 0.147(2) 0.082(6) Uiso 1 1 d D

loop_
_atom_site_aniso_label
_atom_site_aniso_U_11
_atom_site_aniso_U_22
_atom_site_aniso_U_33
_atom_site_aniso_U_23
_atom_site_aniso_U_13
_atom_site_aniso_U_12
Fe1 0.0246(8) 0.0271(8) 0.0217(8) 0.0002(7) -0.0021(7) 0.0018(7)
Fe2 0.0192(8) 0.0301(9) 0.0216(8) 0.0021(7) -0.0018(7) -0.0056(7)
Fe3 0.0164(12) 0.072(2) 0.0187(12) 0.000 0.0002(10) 0.000
Sc1 0.0130(9) 0.0140(9) 0.0116(9) 0.0010(7) 0.0000(7) -0.0008(7)
Sc2 0.0153(10) 0.0150(10) 0.0169(10) 0.0005(7) 0.0013(8) 0.0007(7)
Sc3 0.0112(13) 0.0157(13) 0.0152(13) 0.000 -0.0006(10) 0.000
Cl1 0.0253(13) 0.0214(12) 0.0199(12) 0.0054(10) -0.0033(10) -0.0034(10)
Cl2 0.0244(13) 0.0156(11) 0.0236(13) -0.0056(10) 0.0016(11) 0.0002(10)
Cl3 0.0174(13) 0.0514(18) 0.0187(13) -0.0114(12) -0.0025(11) 0.0030(12)
Cl4 0.0171(12) 0.0254(13) 0.0252(14) 0.0114(11) 0.0013(10) 0.0005(10)
Cl6 0.109(3) 0.0308(18) 0.0237(16) 0.0002(13) -0.0002(19) 0.023(2)
Cl7 0.0219(16) 0.079(3) 0.0353(18) -0.0161(17) 0.0010(13) -0.0046(16)
Cl8 0.0257(15) 0.0265(15) 0.0492(19) -0.0089(13) 0.0040(14) -0.0004(11)
Cl9 0.0274(16) 0.0481(19) 0.0305(16) -0.0049(14) -0.0061(13) -0.0072(14)
Cl10 0.0198(16) 0.102(3) 0.0274(17) 0.0141(19) 0.0007(13) -0.0099(18)
Cl11 0.0382(18) 0.053(2) 0.046(2) 0.0183(17) 0.0016(16) 0.0117(16)
Cl12 0.0185(14) 0.056(2) 0.0266(15) -0.0011(14) -0.0021(11) 0.0033(13)
Cl13 0.155(5) 0.0275(18) 0.0252(18) 0.0000(14) -0.007(2) -0.028(2)
Cl14 0.259(8) 0.0210(18) 0.034(2) -0.0071(16) -0.022(3) -0.017(3)
Cl15 0.026(2) 0.065(3) 0.022(2) 0.000 -0.0054(17) 0.000
Cl16 0.018(3) 0.040(3) 0.057(4) 0.028(3) -0.001(3) -0.001(2)
S1 0.0214(14) 0.0242(14) 0.0203(13) -0.0007(10) 0.0046(11) 0.0006(10)
S2 0.0157(12) 0.0179(12) 0.0246(13) -0.0027(10) -0.0027(10) -0.0007(10)
S3 0.0111(12) 0.0278(14) 0.0229(13) 0.0045(11) 0.0005(10) -0.0005(10)
S4 0.0122(12) 0.0354(15) 0.0138(12) 0.0048(10) 0.0026(9) 0.0019(10)
O1 0.017(4) 0.018(4) 0.022(4) -0.003(3) 0.001(3) -0.002(3)
O2 0.013(4) 0.019(4) 0.035(5) -0.013(3) 0.005(3) -0.003(3)
O3 0.011(3) 0.019(4) 0.020(4) 0.007(3) -0.002(3) -0.007(3)
O4 0.026(4) 0.014(4) 0.016(4) 0.003(3) 0.006(3) 0.002(3)
O5 0.025(4) 0.021(4) 0.020(4) 0.004(3) 0.009(3) 0.002(3)
O6 0.005(3) 0.009(3) 0.028(4) 0.010(3) 0.001(3) -0.001(2)
O7 0.012(4) 0.020(4) 0.024(4) -0.005(3) -0.003(3) 0.005(3)
O8 0.018(4) 0.021(4) 0.015(4) -0.007(3) -0.005(3) -0.003(3)

loop_
_atom_type_symbol
_atom_type_description
_atom_type_scat_dispersion_real
_atom_type_scat_dispersion_imag
_atom_type_scat_source
C C 0.0033 0.0016 'International Tables Vol C Tables 4.2.6.8 and 6.1.1.4'
H H 0.0000 0.0000 'International Tables Vol C Tables 4.2.6.8 and 6.1.1.4'
Cl Cl 0.1484 0.1585 'International Tables Vol C Tables 4.2.6.8 and 6.1.1.4'
Fe Fe 0.3463 0.8444 'International Tables Vol C Tables 4.2.6.8 and 6.1.1.4'
O O 0.0106 0.0060 'International Tables Vol C Tables 4.2.6.8 and 6.1.1.4'
S S 0.1246 0.1234 'International Tables Vol C Tables 4.2.6.8 and 6.1.1.4'
Sc Sc 0.2519 0.3716 'International Tables Vol C Tables 4.2.6.8 and 6.1.1.4'

loop_
_geom_angle_atom_site_label_1
_geom_angle_atom_site_label_2
_geom_angle_atom_site_label_3
_geom_angle
_geom_angle_site_symmetry_1
_geom_angle_site_symmetry_3
Cl9 Fe1 Cl6 111.02(17) . .
Cl9 Fe1 Cl8 110.64(15) . .
Cl6 Fe1 Cl8 107.50(15) . .
Cl9 Fe1 Cl7 107.14(15) . .
Cl6 Fe1 Cl7 109.67(19) . .
Cl8 Fe1 Cl7 110.90(15) . .
Cl10 Fe2 Cl12 108.77(15) . .
Cl10 Fe2 Cl11 109.77(17) . .
Cl12 Fe2 Cl11 110.61(16) . .
Cl10 Fe2 Cl13 110.51(19) . .
Cl12 Fe2 Cl13 107.9(2) . .
Cl11 Fe2 Cl13 109.26(18) . .
Cl14 Fe3 Cl14 108.5(3) 3 .
Cl14 Fe3 Cl15 109.56(19) 3 .
Cl14 Fe3 Cl15 109.56(19) . .
Cl14 Fe3 Cl16 93.3(3) 3 3
Cl14 Fe3 Cl16 124.7(3) . 3
Cl15 Fe3 Cl16 109.5(2) . 3
Cl14 Fe3 Cl16 124.7(3) 3 .
Cl14 Fe3 Cl16 93.3(3) . .
Cl15 Fe3 Cl16 109.5(2) . .
O1 Sc1 O3 98.7(3) . .
O1 Sc1 O4 75.2(3) . .
O3 Sc1 O4 70.6(3) . .
O1 Sc1 Cl1 91.6(2) . .
O3 Sc1 Cl1 144.1(2) . .
O4 Sc1 Cl1 145.1(2) . .
O1 Sc1 O2 67.9(3) . .
O3 Sc1 O2 73.2(3) . .
O4 Sc1 O2 122.5(3) . .
Cl1 Sc1 O2 79.3(2) . .
O1 Sc1 Cl2 149.3(2) . .
O3 Sc1 Cl2 90.7(2) . .
O4 Sc1 Cl2 80.6(2) . .
Cl1 Sc1 Cl2 97.69(11) . .
O2 Sc1 Cl2 142.7(2) . .
O1 Sc1 S2 137.1(2) . .
O3 Sc1 S2 70.3(2) . .
O4 Sc1 S2 132.3(2) . .
Cl1 Sc1 S2 78.74(10) . .
O2 Sc1 S2 69.29(19) . .
Cl2 Sc1 S2 73.60(10) . .
O1 Sc1 S1 74.5(2) . .
O3 Sc1 S1 139.6(2) . .
O4 Sc1 S1 69.16(19) . .
Cl1 Sc1 S1 76.25(10) . .
O2 Sc1 S1 134.0(2) . .
Cl2 Sc1 S1 79.36(10) . .
S2 Sc1 S1 139.98(11) . .
O8 Sc2 O6 99.6(3) . .
O8 Sc2 O5 73.6(3) . .
O6 Sc2 O5 67.5(3) . .
O8 Sc2 O7 70.9(3) . .
O6 Sc2 O7 74.1(3) . .
O5 Sc2 O7 121.2(3) . .
O8 Sc2 Cl4 91.1(2) . .
O6 Sc2 Cl4 148.6(2) . .
O5 Sc2 Cl4 143.8(2) . .
O7 Sc2 Cl4 81.9(2) . .
O8 Sc2 Cl3 145.8(2) . .
O6 Sc2 Cl3 90.0(2) . .
O5 Sc2 Cl3 80.2(2) . .
O7 Sc2 Cl3 143.0(2) . .
Cl4 Sc2 Cl3 97.60(13) . .
O8 Sc2 S4 138.7(2) . .
O6 Sc2 S4 74.34(19) . .
O5 Sc2 S4 134.3(2) . .
O7 Sc2 S4 68.2(2) . .
Cl4 Sc2 S4 78.20(10) . .
Cl3 Sc2 S4 75.44(11) . .
O8 Sc2 S3 69.8(2) . .
O6 Sc2 S3 137.99(19) . .
O5 Sc2 S3 70.5(2) . .
O7 Sc2 S3 132.6(2) . .
Cl4 Sc2 S3 73.38(10) . .
Cl3 Sc2 S3 81.11(11) . .
S4 Sc2 S3 140.08(12) . .
O10 Sc3 O10 65.7(9) 3 .
O10 Sc3 O9 63.7(6) 3 3
O10 Sc3 O9 102.1(6) . 3
O10 Sc3 O9 102.1(6) 3 .
O10 Sc3 O9 63.7(6) . .
O9 Sc3 O9 73.8(7) 3 .
O10 Sc3 Cl5 94.2(5) 3 3
O10 Sc3 Cl5 151.1(5) . 3
O9 Sc3 Cl5 85.6(4) 3 3
O9 Sc3 Cl5 144.2(4) . 3
O10 Sc3 Cl5 151.1(5) 3 .
O10 Sc3 Cl5 94.2(5) . .
O9 Sc3 Cl5 144.2(4) 3 .
O9 Sc3 Cl5 85.6(4) . .
Cl5 Sc3 Cl5 95.4(2) 3 .
O10 Sc3 S6 74.3(6) 3 .
O10 Sc3 S6 74.3(6) . .
O9 Sc3 S6 134.5(4) 3 .
O9 Sc3 S6 134.5(4) . .
Cl5 Sc3 S6 80.5(3) 3 .
Cl5 Sc3 S6 80.5(3) . .
O10 Sc3 S5 133.3(5) 3 .
O10 Sc3 S5 133.3(5) . .
O9 Sc3 S5 70.0(4) 3 .
O9 Sc3 S5 70.0(4) . .
Cl5 Sc3 S5 75.59(16) 3 .
Cl5 Sc3 S5 75.59(16) . .
S6 Sc3 S5 144.1(5) . .
Cl16 Cl16 Fe3 71.62(17) 3 .
C12 S1 C1 99.5(5) . .
C12 S1 Sc1 104.9(4) . .
C1 S1 Sc1 96.3(4) . .
C6 S2 C7 100.5(6) . .
C6 S2 Sc1 103.0(4) . .
C7 S2 Sc1 101.6(4) . .
C24 S3 C13 100.1(5) . .
C24 S3 Sc2 101.1(4) . .
C13 S3 Sc2 102.0(4) . .
C18 S4 C19 98.7(5) . .
C18 S4 Sc2 97.2(4) . .
C19 S4 Sc2 105.4(4) . .
C25 S5 C25 112(2) 3 .
C25 S5 Sc3 94.2(9) 3 .
C25 S5 Sc3 94.2(9) . .
C30 S6 C30 95.9(16) 3 .
C30 S6 Sc3 91.4(10) 3 .
C30 S6 Sc3 91.4(10) . .
C2 O1 C3 111.9(8) . .
C2 O1 Sc1 122.4(7) . .
C3 O1 Sc1 117.7(6) . .
C5 O2 C4 113.5(9) . .
C5 O2 Sc1 123.8(7) . .
C4 O2 Sc1 115.8(6) . .
C9 O3 C8 111.7(8) . .
C9 O3 Sc1 112.1(6) . .
C8 O3 Sc1 118.7(6) . .
C10 O4 C11 109.2(8) . .
C10 O4 Sc1 115.8(6) . .
C11 O4 Sc1 121.8(6) . .
C15 O5 C14 114.0(9) . .
C15 O5 Sc2 116.7(7) . .
C14 O5 Sc2 124.2(7) . .
C16 O6 C17 111.4(9) . .
C16 O6 Sc2 119.1(7) . .
C17 O6 Sc2 122.3(6) . .
C20 O7 C21 109.0(8) . .
C20 O7 Sc2 121.6(7) . .
C21 O7 Sc2 113.0(6) . .
C22 O8 C23 113.2(8) . .
C22 O8 Sc2 111.6(6) . .
C23 O8 Sc2 118.3(7) . .
C26 O9 C27 94.7(18) . .
C26 O9 Sc3 135.9(13) . .
C27 O9 Sc3 128.8(15) . .
C29 O10 C28 120.6(19) . .
C29 O10 Sc3 118.8(16) . .
C28 O10 Sc3 107.8(14) . .
C2 C1 S1 109.8(8) . .
C2 C1 H1A 109.7 . .
S1 C1 H1A 109.7 . .
C2 C1 H1B 109.7 . .
S1 C1 H1B 109.7 . .
H1A C1 H1B 108.2 . .
O1 C2 C1 110.3(10) . .
O1 C2 H2A 109.6 . .
C1 C2 H2A 109.6 . .
O1 C2 H2B 109.6 . .
C1 C2 H2B 109.6 . .
H2A C2 H2B 108.1 . .
C4 C3 O1 106.9(9) . .
C4 C3 H3A 110.3 . .
O1 C3 H3A 110.3 . .
C4 C3 H3B 110.3 . .
O1 C3 H3B 110.3 . .
H3A C3 H3B 108.6 . .
O2 C4 C3 104.7(10) . .
O2 C4 H4A 110.8 . .
C3 C4 H4A 110.8 . .
O2 C4 H4B 110.8 . .
C3 C4 H4B 110.8 . .
H4A C4 H4B 108.9 . .
O2 C5 C6 108.9(10) . .
O2 C5 H5A 109.9 . .
C6 C5 H5A 109.9 . .
O2 C5 H5B 109.9 . .
C6 C5 H5B 109.9 . .
H5A C5 H5B 108.3 . .
C5 C6 S2 112.1(9) . .
C5 C6 H6A 109.2 . .
S2 C6 H6A 109.2 . .
C5 C6 H6B 109.2 . .
S2 C6 H6B 109.2 . .
H6A C6 H6B 107.9 . .
C8 C7 S2 112.6(8) . .
C8 C7 H7A 109.1 . .
S2 C7 H7A 109.1 . .
C8 C7 H7B 109.1 . .
S2 C7 H7B 109.1 . .
H7A C7 H7B 107.8 . .
O3 C8 C7 109.0(8) . .
O3 C8 H8A 109.9 . .
C7 C8 H8A 109.9 . .
O3 C8 H8B 109.9 . .
C7 C8 H8B 109.9 . .
H8A C8 H8B 108.3 . .
O3 C9 C10 110.0(9) . .
O3 C9 H9A 109.7 . .
C10 C9 H9A 109.7 . .
O3 C9 H9B 109.7 . .
C10 C9 H9B 109.7 . .
H9A C9 H9B 108.2 . .
O4 C10 C9 104.7(8) . .
O4 C10 H10A 110.8 . .
C9 C10 H10A 110.8 . .
O4 C10 H10B 110.8 . .
C9 C10 H10B 110.8 . .
H10A C10 H10B 108.9 . .
O4 C11 C12 109.8(9) . .
O4 C11 H11A 109.7 . .
C12 C11 H11A 109.7 . .
O4 C11 H11B 109.7 . .
C12 C11 H11B 109.7 . .
H11A C11 H11B 108.2 . .
C11 C12 S1 112.7(8) . .
C11 C12 H12A 109.1 . .
S1 C12 H12A 109.1 . .
C11 C12 H12B 109.1 . .
S1 C12 H12B 109.1 . .
H12A C12 H12B 107.8 . .
C14 C13 S3 110.6(9) . .
C14 C13 H13A 109.5 . .
S3 C13 H13A 109.5 . .
C14 C13 H13B 109.5 . .
S3 C13 H13B 109.5 . .
H13A C13 H13B 108.1 . .
O5 C14 C13 110.5(10) . .
O5 C14 H14A 109.5 . .
C13 C14 H14A 109.5 . .
O5 C14 H14B 109.5 . .
C13 C14 H14B 109.5 . .
H14A C14 H14B 108.1 . .
O5 C15 C16 110.1(11) . .
O5 C15 H15A 109.6 . .
C16 C15 H15A 109.6 . .
O5 C15 H15B 109.6 . .
C16 C15 H15B 109.6 . .
H15A C15 H15B 108.1 . .
O6 C16 C15 108.1(12) . .
O6 C16 H16A 110.1 . .
C15 C16 H16A 110.1 . .
O6 C16 H16B 110.1 . .
C15 C16 H16B 110.1 . .
H16A C16 H16B 108.4 . .
O6 C17 C18 109.9(9) . .
O6 C17 H17A 109.7 . .
C18 C17 H17A 109.7 . .
O6 C17 H17B 109.7 . .
C18 C17 H17B 109.7 . .
H17A C17 H17B 108.2 . .
C17 C18 S4 111.2(8) . .
C17 C18 H18A 109.4 . .
S4 C18 H18A 109.4 . .
C17 C18 H18B 109.4 . .
S4 C18 H18B 109.4 . .
H18A C18 H18B 108.0 . .
C20 C19 S4 110.6(8) . .
C20 C19 H19A 109.5 . .
S4 C19 H19A 109.5 . .
C20 C19 H19B 109.5 . .
S4 C19 H19B 109.5 . .
H19A C19 H19B 108.1 . .
O7 C20 C19 110.0(9) . .
O7 C20 H20A 109.7 . .
C19 C20 H20A 109.7 . .
O7 C20 H20B 109.7 . .
C19 C20 H20B 109.7 . .
H20A C20 H20B 108.2 . .
O7 C21 C22 107.1(9) . .
O7 C21 H21A 110.3 . .
C22 C21 H21A 110.3 . .
O7 C21 H21B 110.3 . .
C22 C21 H21B 110.3 . .
H21A C21 H21B 108.6 . .
O8 C22 C21 108.1(9) . .
O8 C22 H22A 110.1 . .
C21 C22 H22A 110.1 . .
O8 C22 H22B 110.1 . .
C21 C22 H22B 110.1 . .
H22A C22 H22B 108.4 . .
O8 C23 C24 108.8(9) . .
O8 C23 H23A 109.9 . .
C24 C23 H23A 109.9 . .
O8 C23 H23B 109.9 . .
C24 C23 H23B 109.9 . .
H23A C23 H23B 108.3 . .
C23 C24 S3 112.1(8) . .
C23 C24 H24A 109.2 . .
S3 C24 H24A 109.2 . .
C23 C24 H24B 109.2 . .
S3 C24 H24B 109.2 . .
H24A C24 H24B 107.9 . .
C26 C25 S5 117.7(19) . .
O9 C26 C25 107(2) . .
O9 C27 C28 89.6(18) . .
C27 C28 O10 103(2) . .
O10 C29 C30 100.4(18) . .
C29 C30 S6 117.9(17) . .

loop_
_geom_bond_atom_site_label_1
_geom_bond_atom_site_label_2
_geom_bond_distance
_geom_bond_site_symmetry_2
Fe1 Cl9 2.176(4) .
Fe1 Cl6 2.194(4) .
Fe1 Cl8 2.199(3) .
Fe1 Cl7 2.202(4) .
Fe2 Cl10 2.186(4) .
Fe2 Cl12 2.186(4) .
Fe2 Cl11 2.191(4) .
Fe2 Cl13 2.205(4) .
Fe3 Cl14 2.152(5) 3
Fe3 Cl14 2.152(5) .
Fe3 Cl15 2.187(5) .
Fe3 Cl16 2.255(6) 3
Fe3 Cl16 2.255(6) .
Sc1 O1 2.247(8) .
Sc1 O3 2.256(8) .
Sc1 O4 2.390(8) .
Sc1 Cl1 2.422(3) .
Sc1 O2 2.435(8) .
Sc1 Cl2 2.466(3) .
Sc1 S2 2.734(3) .
Sc1 S1 2.753(3) .
Sc2 O8 2.264(8) .
Sc2 O6 2.283(7) .
Sc2 O5 2.387(8) .
Sc2 O7 2.400(8) .
Sc2 Cl4 2.441(3) .
Sc2 Cl3 2.449(3) .
Sc2 S4 2.749(3) .
Sc2 S3 2.753(4) .
Sc3 O10 2.245(18) 3
Sc3 O10 2.245(18) .
Sc3 O9 2.264(13) 3
Sc3 O9 2.264(13) .
Sc3 Cl5 2.433(5) 3
Sc3 Cl5 2.433(5) .
Sc3 S6 2.71(2) .
Sc3 S5 2.804(7) .
S1 C12 1.812(12) .
S1 C1 1.814(11) .
S2 C6 1.801(12) .
S2 C7 1.822(12) .
S3 C24 1.830(12) .
S3 C13 1.839(12) .
S4 C18 1.817(11) .
S4 C19 1.821(12) .
S5 C25 1.886(17) 3
S5 C25 1.886(17) .
S6 C30 2.023(17) 3
S6 C30 2.023(17) .
O1 C2 1.444(14) .
O1 C3 1.481(13) .
O2 C5 1.422(14) .
O2 C4 1.444(14) .
O3 C9 1.430(13) .
O3 C8 1.464(12) .
O4 C10 1.432(13) .
O4 C11 1.462(14) .
O5 C15 1.406(15) .
O5 C14 1.418(14) .
O6 C16 1.411(17) .
O6 C17 1.475(12) .
O7 C20 1.412(14) .
O7 C21 1.441(13) .
O8 C22 1.435(13) .
O8 C23 1.448(14) .
O9 C26 1.377(17) .
O9 C27 1.424(18) .
O10 C29 1.377(17) .
O10 C28 1.513(17) .
C1 C2 1.520(16) .
C1 H1A 0.9900 .
C1 H1B 0.9900 .
C2 H2A 0.9900 .
C2 H2B 0.9900 .
C3 C4 1.475(16) .
C3 H3A 0.9900 .
C3 H3B 0.9900 .
C4 H4A 0.9900 .
C4 H4B 0.9900 .
C5 C6 1.470(17) .
C5 H5A 0.9900 .
C5 H5B 0.9900 .
C6 H6A 0.9900 .
C6 H6B 0.9900 .
C7 C8 1.525(15) .
C7 H7A 0.9900 .
C7 H7B 0.9900 .
C8 H8A 0.9900 .
C8 H8B 0.9900 .
C9 C10 1.521(15) .
C9 H9A 0.9900 .
C9 H9B 0.9900 .
C10 H10A 0.9900 .
C10 H10B 0.9900 .
C11 C12 1.507(16) .
C11 H11A 0.9900 .
C11 H11B 0.9900 .
C12 H12A 0.9900 .
C12 H12B 0.9900 .
C13 C14 1.500(17) .
C13 H13A 0.9900 .
C13 H13B 0.9900 .
C14 H14A 0.9900 .
C14 H14B 0.9900 .
C15 C16 1.452(19) .
C15 H15A 0.9900 .
C15 H15B 0.9900 .
C16 H16A 0.9900 .
C16 H16B 0.9900 .
C17 C18 1.510(15) .
C17 H17A 0.9900 .
C17 H17B 0.9900 .
C18 H18A 0.9900 .
C18 H18B 0.9900 .
C19 C20 1.521(16) .
C19 H19A 0.9900 .
C19 H19B 0.9900 .
C20 H20A 0.9900 .
C20 H20B 0.9900 .
C21 C22 1.492(16) .
C21 H21A 0.9900 .
C21 H21B 0.9900 .
C22 H22A 0.9900 .
C22 H22B 0.9900 .
C23 C24 1.519(16) .
C23 H23A 0.9900 .
C23 H23B 0.9900 .
C24 H24A 0.9900 .
C24 H24B 0.9900 .
C25 C26 1.425(18) .
C27 C28 1.482(18) .
C29 C30 1.502(17) .
